data_1567966
loop_
_publ_author_name
'Yakubov, Shahboz'
'Stockerl, Willibald J.'
'Tian, Xianhai'
'Shahin, Ahmed'
'Mandigma, Mark John P.'
'Gschwind, Ruth M.'
'Barham, Joshua P.'

_publ_section_title
;
 Benzoates as photosensitization catalysts and auxiliaries in efficient,
 practical, light-powered direct C(sp3)--H fluorinations
;
_journal_name_full 'Chemical Science'
_journal_paper_doi 10.1039/D2SC05735B
_journal_year 2022
_chemical_formula_moiety 'C17 H19 F2 N O'
_chemical_formula_sum 'C17 H19 F2 N O'
_chemical_formula_weight 291.33
_space_group_crystal_system monoclinic
_space_group_IT_number 9
_space_group_name_Hall 'I -2ya'
_space_group_name_H-M_alt 'I 1 a 1'
_atom_sites_solution_hydrogens mixed
_atom_sites_solution_primary dual
_audit_creation_date 2022-09-26
_audit_creation_method
;
Olex2 1.5-alpha
(compiled 2022.06.10 svn.r3fa896fb for OlexSys, GUI svn.r6535)
;
_audit_update_record
;
2022-10-11 deposited with the CCDC.	2022-10-31 downloaded from the CCDC.
;
_cell_angle_alpha 90
_cell_angle_beta 103.6270(10)
_cell_angle_gamma 90
_cell_formula_units_Z 4
_cell_length_a 9.67810(10)
_cell_length_b 11.11540(10)
_cell_length_c 14.2033(2)
_cell_measurement_reflns_used 9868
_cell_measurement_temperature 123.01(10)
_cell_measurement_theta_max 73.7330
_cell_measurement_theta_min 5.0880
_cell_volume 1484.92(3)
_computing_cell_refinement 'CrysAlisPro 1.171.41.108a (Rigaku OD, 2021)'
_computing_data_collection 'CrysAlisPro 1.171.41.108a (Rigaku OD, 2021)'
_computing_data_reduction 'CrysAlisPro 1.171.41.108a (Rigaku OD, 2021)'
_computing_molecular_graphics 'Olex2 1.5-alpha (Dolomanov et al., 2009)'
_computing_publication_material 'Olex2 1.5-alpha (Dolomanov et al., 2009)'
_computing_structure_refinement 'SHELXL 2018/3 (Sheldrick, 2015)'
_computing_structure_solution 'SHELXT 2018/2 (Sheldrick, 2018)'
_diffrn_ambient_environment N~2~
_diffrn_ambient_temperature 123.01(10)
_diffrn_detector 'Hybrid Pixel Array Detector'
_diffrn_detector_area_resol_mean 10.0000
_diffrn_detector_type 'HyPix-Arc 150'
_diffrn_measured_fraction_theta_full 1.000
_diffrn_measured_fraction_theta_max 0.977
_diffrn_measurement_details
;
List of Runs (angles in degrees, time in seconds):

  # Type    Start    End  Width  t~exp~   \w     \q     \k     \f   Frames
#--------------------------------------------------------------------------
  1  \w      7.00  34.00   0.50    0.50    --   14.00  93.00-132.02   54
  2  \w     13.00  43.00   0.50    0.50    --   18.00  90.00 -70.48   60
  3  \w     13.00  43.00   0.50    0.50    --   18.00  90.00  -9.18   60
  4  \w     17.00  43.00   0.50    0.50    --   18.00  84.00  81.51   52
  5  \w     12.00  43.00   0.50    0.50    --   14.00  86.00 158.98   62
  6  \w    -48.00 -22.00   0.50    0.50    --  -10.00 142.00  48.59   52
  7  \w   -123.00 -40.00   0.50    1.00    --  -78.25 151.00 -13.83  166
  8  \w   -110.00 -36.00   0.50    1.00    --  -78.25 132.00  55.12  148
  9  \w   -100.00 -32.00   0.50    0.50    --  -73.72 125.00  30.00  136
 10  \w   -118.00 -38.00   0.50    1.00    --  -78.25 144.00 115.14  160
 11  \w    -90.00 -22.00   0.50    0.50    --  -63.82 125.00 150.00  136
 12  \w   -100.00 -32.00   0.50    0.50    --  -73.72 125.00  90.00  136
 13  \w   -100.00 -32.00   0.50    0.50    --  -73.72 125.00 -90.00  136
 14  \w   -100.00 -32.00   0.50    0.50    --  -73.72 125.00-120.00  136
 15  \w   -103.00 -35.00   0.50    1.00    --  -76.77 125.00-150.00  136
 16  \w    -70.00 -38.00   0.50    1.00    --  -78.25  65.00  53.71   64
 17  \w   -101.00 -26.00   0.50    0.50    --  -63.82   0.00 150.00  150
 18  \w     56.00  88.00   0.50    0.50    --   46.00  60.00 119.89   64
 19  \w     44.00  75.00   0.50    0.50    --   38.00  72.00  88.67   62
 20  \w     43.00  75.00   0.50    0.50    --   38.00  74.00 170.25   64
 21  \w     45.00  77.00   0.50    0.50    --   42.00  77.00  22.54   64
 22  \w     43.00  75.00   0.50    0.50    --   38.00  74.00  -3.22   64
 23  \w     53.00  84.00   0.50    0.50    --   46.00  70.00 -79.69   62
 24  \w     43.00  75.00   0.50    0.50    --   38.00  74.00-132.00   64
 25  \w     39.00 113.00   0.50    1.00    --   75.87   0.00 -30.00  148
 26  \w     61.00  92.00   0.50    0.50    --   54.00  70.00  74.44   62
 27  \w     60.00  91.00   0.50    0.50    --   54.00  73.00 123.10   62
 28  \w     76.00 127.00   0.50    1.00    --   79.75  26.00  23.36  102
 29  \w     39.00 113.00   0.50    1.00    --   75.87   0.00 150.00  148
 30  \w     64.00  95.00   0.50    0.50    --   58.00  72.00-128.15   62
 31  \w     38.00  84.00   0.50    1.00    --   75.87 -95.00-120.00   92
 32  \w     40.00  99.00   0.50    1.00    --   79.75-113.00  39.04  118
 33  \w     21.00  90.00   0.50    0.50    --   63.22-125.00  60.00  138
 34  \w   -109.00 -78.00   0.50    0.50    --  -74.00 -76.00 138.31   62
 35  \w   -113.00 -80.00   0.50    1.00    --  -78.25 -79.00 119.57   66
 36  \w   -106.00 -75.00   0.50    0.50    --  -70.00 -74.00  90.54   62
 37  \w   -114.00 -82.00   0.50    1.00    --  -78.25 -76.00  69.72   64
 38  \w   -114.00 -83.00   0.50    0.50    --  -74.00 -64.00  74.65   62
 39  \w   -115.00 -84.00   0.50    1.00    --  -78.25 -72.00  -9.49   62
 40  \w   -106.00 -74.00   0.50    0.50    --  -70.00 -75.00 -32.22   64
 41  \w   -113.00 -81.00   0.50    1.00    --  -78.25 -77.00-116.34   64
 42  \w   -114.00 -82.00   0.50    1.00    --  -78.25 -76.00 -83.37   64
 43  \w   -115.00 -83.00   0.50    0.50    --  -74.00 -62.00   2.49   64
 44  \w   -121.00 -89.00   0.50    1.00    --  -78.25 -55.00  11.46   64
 45  \w   -119.00 -87.00   0.50    1.00    --  -78.25 -62.00 175.03   64
 46  \w   -125.00 -91.00   0.50    1.00    --  -78.25 -39.00 123.67   68
 47  \w   -121.00 -89.00   0.50    1.00    --  -78.25 -55.00  44.87   64
 48  \w   -114.00 -81.00   0.50    0.50    --  -70.00 -51.00  18.45   66
 49  \w   -124.00 -90.00   0.50    1.00    --  -78.25 -43.00-177.10   68
 50  \w   -113.00 -79.00   0.50    1.00    --  -78.25 -86.00 -52.80   68
 51  \w   -118.00 -73.00   0.50    1.00    --  -76.77-125.00-180.00   90
 52  \w   -118.00 -73.00   0.50    1.00    --  -76.77-125.00-150.00   90
 53  \w   -118.00 -73.00   0.50    1.00    --  -76.77-125.00   0.00   90
 54  \w   -118.00 -73.00   0.50    1.00    --  -76.77-125.00 150.00   90
;
_diffrn_measurement_device 'four-circle diffractometer'
_diffrn_measurement_device_type 'XtaLAB Synergy R, DW system, HyPix-Arc 150'
_diffrn_measurement_method '\w scans'
_diffrn_orient_matrix_type 'CrysAlisPro convention (1999,Acta A55,543-557)'
_diffrn_orient_matrix_UB_11 0.1592237000
_diffrn_orient_matrix_UB_12 0.0030486000
_diffrn_orient_matrix_UB_13 0.0002415000
_diffrn_orient_matrix_UB_21 -0.0338456000
_diffrn_orient_matrix_UB_22 0.0763842000
_diffrn_orient_matrix_UB_23 -0.0931191000
_diffrn_orient_matrix_UB_31 0.0181745000
_diffrn_orient_matrix_UB_32 0.1155183000
_diffrn_orient_matrix_UB_33 0.0616311000
_diffrn_radiation_monochromator mirror
_diffrn_radiation_probe x-ray
_diffrn_radiation_type 'Cu K\a'
_diffrn_radiation_wavelength 1.54184
_diffrn_reflns_av_R_equivalents 0.0215
_diffrn_reflns_av_unetI/netI 0.0150
_diffrn_reflns_Laue_measured_fraction_full 1.000
_diffrn_reflns_Laue_measured_fraction_max 0.977
_diffrn_reflns_limit_h_max 11
_diffrn_reflns_limit_h_min -12
_diffrn_reflns_limit_k_max 13
_diffrn_reflns_limit_k_min -13
_diffrn_reflns_limit_l_max 17
_diffrn_reflns_limit_l_min -17
_diffrn_reflns_number 14494
_diffrn_reflns_point_group_measured_fraction_full 0.993
_diffrn_reflns_point_group_measured_fraction_max 0.956
_diffrn_reflns_theta_full 67.684
_diffrn_reflns_theta_max 75.076
_diffrn_reflns_theta_min 5.109
_diffrn_source 'Rotating-anode X-ray tube'
_diffrn_source_type 'Rigaku (Cu) X-ray Source'
_exptl_absorpt_coefficient_mu 0.812
_exptl_absorpt_correction_T_max 1.000
_exptl_absorpt_correction_T_min 0.646
_exptl_absorpt_correction_type gaussian
_exptl_absorpt_process_details
;
CrysAlisPro 1.171.41.108a (Rigaku Oxford Diffraction, 2021)
Numerical absorption correction based on gaussian integration over
a multifaceted crystal model
Empirical absorption correction using spherical harmonics,
implemented in SCALE3 ABSPACK scaling algorithm.
;
_exptl_crystal_colour 'clear colourless'
_exptl_crystal_colour_lustre clear
_exptl_crystal_colour_primary colourless
_exptl_crystal_density_diffrn 1.303
_exptl_crystal_description plate
_exptl_crystal_F_000 616
_exptl_crystal_size_max 0.217
_exptl_crystal_size_mid 0.09
_exptl_crystal_size_min 0.022
_refine_diff_density_max 0.319
_refine_diff_density_min -0.313
_refine_diff_density_rms 0.038
_refine_ls_abs_structure_details
;
 Flack x determined using 1298 quotients [(I+)-(I-)]/[(I+)+(I-)]
 (Parsons, Flack and Wagner, Acta Cryst. B69 (2013) 249-259).
;
_refine_ls_abs_structure_Flack -0.02(4)
_refine_ls_extinction_method none
_refine_ls_goodness_of_fit_ref 1.038
_refine_ls_hydrogen_treatment mixed
_refine_ls_matrix_type full
_refine_ls_number_parameters 194
_refine_ls_number_reflns 2928
_refine_ls_number_restraints 2
_refine_ls_restrained_S_all 1.038
_refine_ls_R_factor_all 0.0378
_refine_ls_R_factor_gt 0.0364
_refine_ls_shift/su_max 0.000
_refine_ls_shift/su_mean 0.000
_refine_ls_structure_factor_coef Fsqd
_refine_ls_weighting_details 'w=1/[\s^2^(Fo^2^)+(0.0537P)^2^+0.7882P] where P=(Fo^2^+2Fc^2^)/3'
_refine_ls_weighting_scheme calc
_refine_ls_wR_factor_gt 0.0949
_refine_ls_wR_factor_ref 0.0962
_reflns_Friedel_coverage 0.953
_reflns_Friedel_fraction_full 0.986
_reflns_Friedel_fraction_max 0.935
_reflns_number_gt 2818
_reflns_number_total 2928
_reflns_threshold_expression 'I > 2\s(I)'
_cod_data_source_file d2sc05735b2.cif
_cod_data_source_block v100
_cod_database_code 1567966
_shelx_shelxl_version_number 2018/3
_chemical_oxdiff_formula 'C17 H19 F2 N O'
_chemical_oxdiff_usercomment Yabukov_Barham_SY220a
_shelx_space_group_comment
;
The symmetry employed for this shelxl refinement is uniquely defined
by the following loop, which should always be used as a source of
symmetry information in preference to the above space-group names.
They are only intended as comments.
;
_shelx_estimated_absorpt_t_max 0.982
_shelx_estimated_absorpt_t_min 0.844
_olex2_refinement_description
;
1. Fixed Uiso
 At 1.2 times of:
  All C(H) groups, All C(H,H) groups
2.a Ternary CH refined with riding coordinates:
 C3(H3), C10(H10)
2.b Secondary CH2 refined with riding coordinates:
 C2(H2A,H2B), C6(H6A,H6B), C4(H4A,H4B), C7(H7A,H7B), C8(H8A,H8B), C9(H9A,H9B)
2.c Aromatic/amide H refined with riding coordinates:
 C17(H17), C13(H13), C16(H16), C14(H14)
;
_olex2_date_sample_data_collection 2022-09-20
_olex2_date_sample_submission 2022-09-14
_olex2_diffrn_ambient_temperature_device 'Oxford Cryosystems Cryostream 700'
_olex2_exptl_crystal_mounting_method 'The crystal was mounted on a MITIGEN holder inert oil'
_olex2_submission_original_sample_id SY220a
_olex2_submission_special_instructions 'No special instructions were received'
_oxdiff_exptl_absorpt_empirical_details
;
Empirical correction (ABSPACK) includes:
- Absorption correction using spherical harmonics
- Frame scaling
- B-factor correction
;
_oxdiff_exptl_absorpt_empirical_full_max 2.330
_oxdiff_exptl_absorpt_empirical_full_min 0.595

loop_
_space_group_symop_operation_xyz
'x, y, z'
'x+1/2, -y, z'
'x+1/2, y+1/2, z+1/2'
'x+1, -y+1/2, z+1/2'

loop_
_atom_site_label
_atom_site_type_symbol
_atom_site_fract_x
_atom_site_fract_y
_atom_site_fract_z
_atom_site_U_iso_or_equiv
_atom_site_adp_type
_atom_site_occupancy
_atom_site_site_symmetry_order
_atom_site_calc_flag
_atom_site_refinement_flags_posn
_atom_site_refinement_flags_adp
_atom_site_refinement_flags_occupancy
_atom_site_disorder_assembly
_atom_site_disorder_group
O1 O 0.27926(18) 0.53878(16) 0.56007(15) 0.0368(5) Uani 1 1 d . . . . .
F2 F 0.5064(3) 0.02964(17) 0.70726(17) 0.0659(7) Uani 1 1 d . . . . .
F1 F 0.7195(3) 0.83662(18) 0.35486(19) 0.0700(7) Uani 1 1 d . . . . .
N1 N 0.4955(2) 0.55386(17) 0.52491(15) 0.0253(4) Uani 1 1 d . . . . .
C11 C 0.3984(2) 0.4970(2) 0.56196(18) 0.0261(5) Uani 1 1 d . . . . .
C1 C 0.4685(2) 0.6643(2) 0.46584(16) 0.0233(5) Uani 1 1 d . . . . .
C2 C 0.4257(3) 0.7703(2) 0.52181(17) 0.0269(5) Uani 1 1 d . . . . .
H2A H 0.500881 0.785360 0.581198 0.032 Uiso 1 1 calc R U . . .
H2B H 0.336546 0.750867 0.541340 0.032 Uiso 1 1 calc R U . . .
C6 C 0.6088(3) 0.6972(2) 0.4387(2) 0.0326(6) Uani 1 1 d . . . . .
H6A H 0.683988 0.711498 0.498205 0.039 Uiso 1 1 calc R U . . .
H6B H 0.639393 0.629804 0.402740 0.039 Uiso 1 1 calc R U . . .
C12 C 0.4378(2) 0.3747(2) 0.60432(18) 0.0259(5) Uani 1 1 d . . . . .
C17 C 0.5183(2) 0.2945(2) 0.56355(18) 0.0275(5) Uani 1 1 d . . . . .
H17 H 0.557604 0.320186 0.511619 0.033 Uiso 1 1 calc R U . . .
C15 C 0.4830(3) 0.1438(3) 0.6733(2) 0.0419(7) Uani 1 1 d . . . . .
C13 C 0.3807(3) 0.3360(3) 0.6804(2) 0.0365(6) Uani 1 1 d . . . . .
H13 H 0.325004 0.389837 0.708130 0.044 Uiso 1 1 calc R U . . .
C4 C 0.5447(3) 0.9141(2) 0.4306(2) 0.0348(6) Uani 1 1 d . . . . .
H4A H 0.532591 0.987051 0.389449 0.042 Uiso 1 1 calc R U . . .
H4B H 0.619563 0.930303 0.489933 0.042 Uiso 1 1 calc R U . . .
C16 C 0.5412(3) 0.1783(2) 0.5980(2) 0.0345(6) Uani 1 1 d . . . . .
H16 H 0.595826 0.123515 0.570300 0.041 Uiso 1 1 calc R U . . .
C3 C 0.4039(3) 0.8832(2) 0.4576(2) 0.0344(6) Uani 1 1 d . . . . .
H3 H 0.374375 0.952006 0.493881 0.041 Uiso 1 1 calc R U . . .
C5 C 0.5873(3) 0.8092(3) 0.3765(2) 0.0403(7) Uani 1 1 d . . . . .
C14 C 0.4041(4) 0.2203(3) 0.7161(2) 0.0458(7) Uani 1 1 d . . . . .
H14 H 0.366738 0.194149 0.768754 0.055 Uiso 1 1 calc R U . . .
C7 C 0.3536(3) 0.6417(3) 0.3731(2) 0.0423(7) Uani 1 1 d . . . . .
H7A H 0.262449 0.621737 0.389652 0.051 Uiso 1 1 calc R U . . .
H7B H 0.381308 0.572950 0.337214 0.051 Uiso 1 1 calc R U . . .
C8 C 0.2896(4) 0.8595(3) 0.3660(3) 0.0541(9) Uani 1 1 d . . . . .
H8A H 0.274278 0.932589 0.325044 0.065 Uiso 1 1 calc R U . . .
H8B H 0.198940 0.839056 0.383034 0.065 Uiso 1 1 calc R U . . .
C9 C 0.4765(5) 0.7863(3) 0.2837(2) 0.0617(11) Uani 1 1 d . . . . .
H9A H 0.506687 0.718932 0.247638 0.074 Uiso 1 1 calc R U . . .
H9B H 0.464349 0.858889 0.242146 0.074 Uiso 1 1 calc R U . . .
C10 C 0.3361(5) 0.7552(3) 0.3101(2) 0.0623(10) Uani 1 1 d . . . . .
H10 H 0.261320 0.740620 0.249379 0.075 Uiso 1 1 calc R U . . .
H1 H 0.589(3) 0.524(3) 0.540(2) 0.031(7) Uiso 1 1 d . . . . .

loop_
_atom_site_aniso_label
_atom_site_aniso_U_11
_atom_site_aniso_U_22
_atom_site_aniso_U_33
_atom_site_aniso_U_23
_atom_site_aniso_U_13
_atom_site_aniso_U_12
O1 0.0199(8) 0.0277(9) 0.0671(13) -0.0039(8) 0.0192(8) -0.0014(6)
F2 0.0939(17) 0.0297(9) 0.0876(16) 0.0202(9) 0.0482(14) 0.0057(10)
F1 0.0913(16) 0.0445(11) 0.1011(17) 0.0200(11) 0.0769(15) 0.0123(10)
N1 0.0196(9) 0.0227(9) 0.0361(10) 0.0040(8) 0.0114(8) 0.0026(8)
C11 0.0203(11) 0.0247(11) 0.0360(13) -0.0039(9) 0.0121(9) -0.0031(9)
C1 0.0244(11) 0.0225(11) 0.0240(11) 0.0001(8) 0.0079(9) 0.0028(8)
C2 0.0294(11) 0.0247(12) 0.0307(12) -0.0047(10) 0.0152(9) -0.0009(9)
C6 0.0362(13) 0.0267(12) 0.0429(14) 0.0071(11) 0.0259(11) 0.0072(10)
C12 0.0212(10) 0.0242(12) 0.0347(12) -0.0016(10) 0.0113(9) -0.0045(9)
C17 0.0244(11) 0.0252(11) 0.0356(12) -0.0020(10) 0.0125(10) -0.0050(9)
C15 0.0495(17) 0.0256(13) 0.0545(18) 0.0065(12) 0.0201(14) -0.0034(12)
C13 0.0396(13) 0.0314(13) 0.0446(15) -0.0014(11) 0.0221(12) -0.0042(11)
C4 0.0430(14) 0.0250(12) 0.0414(14) 0.0046(11) 0.0199(11) 0.0013(11)
C16 0.0361(13) 0.0242(13) 0.0467(15) -0.0019(11) 0.0170(12) -0.0017(10)
C3 0.0365(14) 0.0225(11) 0.0487(15) -0.0016(11) 0.0187(12) 0.0054(10)
C5 0.0590(17) 0.0322(14) 0.0407(15) 0.0087(12) 0.0339(14) 0.0091(12)
C14 0.0571(19) 0.0386(16) 0.0508(17) 0.0073(14) 0.0307(15) -0.0052(13)
C7 0.0547(17) 0.0330(15) 0.0312(13) -0.0070(11) -0.0059(12) -0.0042(12)
C8 0.0446(17) 0.0425(18) 0.067(2) 0.0184(15) -0.0031(15) 0.0113(13)
C9 0.116(3) 0.0472(18) 0.0248(14) 0.0058(12) 0.0215(17) 0.010(2)
C10 0.087(3) 0.052(2) 0.0304(15) 0.0031(14) -0.0227(16) -0.0004(18)

loop_
_atom_type_symbol
_atom_type_description
_atom_type_scat_dispersion_real
_atom_type_scat_dispersion_imag
_atom_type_scat_source
C C 0.0181 0.0091 'International Tables Vol C Tables 4.2.6.8 and 6.1.1.4'
H H 0.0000 0.0000 'International Tables Vol C Tables 4.2.6.8 and 6.1.1.4'
N N 0.0311 0.0180 'International Tables Vol C Tables 4.2.6.8 and 6.1.1.4'
O O 0.0492 0.0322 'International Tables Vol C Tables 4.2.6.8 and 6.1.1.4'
F F 0.0727 0.0534 'International Tables Vol C Tables 4.2.6.8 and 6.1.1.4'

loop_
_exptl_crystal_face_index_h
_exptl_crystal_face_index_k
_exptl_crystal_face_index_l
_exptl_crystal_face_perp_dist
0 5 -6 0.0108
0 -5 6 0.0108
0 -2 -9 0.0412
0 -1 9 0.0319
0 6 4 0.0383
0 6 5 0.0399
0 -6 -5 0.0475
-6 1 4 0.0984
6 0 -3 0.0985
5 -3 -5 0.0939
3 6 3 0.0710

loop_
_geom_angle_atom_site_label_1
_geom_angle_atom_site_label_2
_geom_angle_atom_site_label_3
_geom_angle
_geom_angle_site_symmetry_1
_geom_angle_site_symmetry_3
_geom_angle_publ_flag
C11 N1 C1 124.72(19) . . ?
C11 N1 H1 117.9(19) . . ?
C1 N1 H1 117.3(19) . . ?
O1 C11 N1 123.5(2) . . ?
O1 C11 C12 119.8(2) . . ?
N1 C11 C12 116.75(19) . . ?
N1 C1 C2 112.23(18) . . ?
N1 C1 C6 106.92(18) . . ?
N1 C1 C7 110.4(2) . . ?
C2 C1 C6 108.1(2) . . ?
C7 C1 C2 110.0(2) . . ?
C7 C1 C6 109.1(2) . . ?
C1 C2 H2A 109.7 . . ?
C1 C2 H2B 109.7 . . ?
C1 C2 C3 109.67(19) . . ?
H2A C2 H2B 108.2 . . ?
C3 C2 H2A 109.7 . . ?
C3 C2 H2B 109.7 . . ?
C1 C6 H6A 109.8 . . ?
C1 C6 H6B 109.8 . . ?
H6A C6 H6B 108.2 . . ?
C5 C6 C1 109.5(2) . . ?
C5 C6 H6A 109.8 . . ?
C5 C6 H6B 109.8 . . ?
C17 C12 C11 121.8(2) . . ?
C13 C12 C11 118.7(2) . . ?
C13 C12 C17 119.2(2) . . ?
C12 C17 H17 119.7 . . ?
C16 C17 C12 120.6(2) . . ?
C16 C17 H17 119.7 . . ?
F2 C15 C16 118.2(3) . . ?
F2 C15 C14 119.0(3) . . ?
C14 C15 C16 122.8(3) . . ?
C12 C13 H13 119.7 . . ?
C14 C13 C12 120.7(3) . . ?
C14 C13 H13 119.7 . . ?
H4A C4 H4B 108.3 . . ?
C3 C4 H4A 110.0 . . ?
C3 C4 H4B 110.0 . . ?
C5 C4 H4A 110.0 . . ?
C5 C4 H4B 110.0 . . ?
C5 C4 C3 108.6(2) . . ?
C17 C16 H16 120.8 . . ?
C15 C16 C17 118.4(2) . . ?
C15 C16 H16 120.8 . . ?
C2 C3 C4 108.9(2) . . ?
C2 C3 H3 109.6 . . ?
C4 C3 H3 109.6 . . ?
C8 C3 C2 109.7(2) . . ?
C8 C3 C4 109.5(2) . . ?
C8 C3 H3 109.6 . . ?
F1 C5 C6 107.3(2) . . ?
F1 C5 C4 108.3(2) . . ?
F1 C5 C9 109.8(3) . . ?
C4 C5 C6 110.9(2) . . ?
C4 C5 C9 110.6(3) . . ?
C9 C5 C6 110.0(3) . . ?
C15 C14 C13 118.3(3) . . ?
C15 C14 H14 120.9 . . ?
C13 C14 H14 120.9 . . ?
C1 C7 H7A 109.9 . . ?
C1 C7 H7B 109.9 . . ?
C1 C7 C10 109.0(2) . . ?
H7A C7 H7B 108.3 . . ?
C10 C7 H7A 109.9 . . ?
C10 C7 H7B 109.9 . . ?
C3 C8 H8A 109.8 . . ?
C3 C8 H8B 109.8 . . ?
C3 C8 C10 109.4(2) . . ?
H8A C8 H8B 108.2 . . ?
C10 C8 H8A 109.8 . . ?
C10 C8 H8B 109.8 . . ?
C5 C9 H9A 110.1 . . ?
C5 C9 H9B 110.1 . . ?
C5 C9 C10 108.2(2) . . ?
H9A C9 H9B 108.4 . . ?
C10 C9 H9A 110.1 . . ?
C10 C9 H9B 110.1 . . ?
C7 C10 H10 109.2 . . ?
C8 C10 C7 109.0(3) . . ?
C8 C10 C9 110.0(3) . . ?
C8 C10 H10 109.2 . . ?
C9 C10 C7 110.3(3) . . ?
C9 C10 H10 109.2 . . ?

loop_
_geom_bond_atom_site_label_1
_geom_bond_atom_site_label_2
_geom_bond_distance
_geom_bond_site_symmetry_2
_geom_bond_publ_flag
O1 C11 1.238(3) . ?
F2 C15 1.357(3) . ?
F1 C5 1.418(4) . ?
N1 C11 1.339(3) . ?
N1 C1 1.475(3) . ?
N1 H1 0.94(3) . ?
C11 C12 1.500(3) . ?
C1 C2 1.532(3) . ?
C1 C6 1.540(3) . ?
C1 C7 1.531(3) . ?
C2 H2A 0.9900 . ?
C2 H2B 0.9900 . ?
C2 C3 1.536(3) . ?
C6 H6A 0.9900 . ?
C6 H6B 0.9900 . ?
C6 C5 1.512(4) . ?
C12 C17 1.395(3) . ?
C12 C13 1.393(3) . ?
C17 H17 0.9500 . ?
C17 C16 1.381(4) . ?
C15 C16 1.376(4) . ?
C15 C14 1.376(4) . ?
C13 H13 0.9500 . ?
C13 C14 1.382(4) . ?
C4 H4A 0.9900 . ?
C4 H4B 0.9900 . ?
C4 C3 1.539(4) . ?
C4 C5 1.506(4) . ?
C16 H16 0.9500 . ?
C3 H3 1.0000 . ?
C3 C8 1.520(5) . ?
C5 C9 1.512(5) . ?
C14 H14 0.9500 . ?
C7 H7A 0.9900 . ?
C7 H7B 0.9900 . ?
C7 C10 1.533(5) . ?
C8 H8A 0.9900 . ?
C8 H8B 0.9900 . ?
C8 C10 1.531(6) . ?
C9 H9A 0.9900 . ?
C9 H9B 0.9900 . ?
C9 C10 1.532(6) . ?
C10 H10 1.0000 . ?

loop_
_geom_torsion_atom_site_label_1
_geom_torsion_atom_site_label_2
_geom_torsion_atom_site_label_3
_geom_torsion_atom_site_label_4
_geom_torsion
_geom_torsion_site_symmetry_1
_geom_torsion_site_symmetry_2
_geom_torsion_site_symmetry_3
_geom_torsion_site_symmetry_4
_geom_torsion_publ_flag
O1 C11 C12 C17 141.4(2) . . . . ?
O1 C11 C12 C13 -32.1(3) . . . . ?
F2 C15 C16 C17 -179.7(2) . . . . ?
F2 C15 C14 C13 -179.7(3) . . . . ?
F1 C5 C9 C10 179.1(3) . . . . ?
N1 C11 C12 C17 -36.5(3) . . . . ?
N1 C11 C12 C13 150.0(2) . . . . ?
N1 C1 C2 C3 178.14(19) . . . . ?
N1 C1 C6 C5 179.2(2) . . . . ?
N1 C1 C7 C10 -175.9(3) . . . . ?
C11 N1 C1 C2 62.0(3) . . . . ?
C11 N1 C1 C6 -179.7(2) . . . . ?
C11 N1 C1 C7 -61.1(3) . . . . ?
C11 C12 C17 C16 -173.5(2) . . . . ?
C11 C12 C13 C14 174.4(3) . . . . ?
C1 N1 C11 O1 -8.7(4) . . . . ?
C1 N1 C11 C12 169.1(2) . . . . ?
C1 C2 C3 C4 -61.1(3) . . . . ?
C1 C2 C3 C8 58.7(3) . . . . ?
C1 C6 C5 F1 179.1(2) . . . . ?
C1 C6 C5 C4 61.1(3) . . . . ?
C1 C6 C5 C9 -61.6(3) . . . . ?
C1 C7 C10 C8 -61.0(4) . . . . ?
C1 C7 C10 C9 59.9(3) . . . . ?
C2 C1 C6 C5 -59.8(3) . . . . ?
C2 C1 C7 C10 59.8(3) . . . . ?
C2 C3 C8 C10 -60.4(3) . . . . ?
C6 C1 C2 C3 60.5(3) . . . . ?
C6 C1 C7 C10 -58.6(3) . . . . ?
C6 C5 C9 C10 61.3(3) . . . . ?
C12 C17 C16 C15 -0.1(4) . . . . ?
C12 C13 C14 C15 -1.2(5) . . . . ?
C17 C12 C13 C14 0.6(4) . . . . ?
C13 C12 C17 C16 0.0(4) . . . . ?
C4 C3 C8 C10 59.1(3) . . . . ?
C4 C5 C9 C10 -61.5(3) . . . . ?
C16 C15 C14 C13 1.1(5) . . . . ?
C3 C4 C5 F1 -178.0(2) . . . . ?
C3 C4 C5 C6 -60.6(3) . . . . ?
C3 C4 C5 C9 61.7(3) . . . . ?
C3 C8 C10 C7 61.6(4) . . . . ?
C3 C8 C10 C9 -59.4(3) . . . . ?
C5 C4 C3 C2 59.9(3) . . . . ?
C5 C4 C3 C8 -60.0(3) . . . . ?
C5 C9 C10 C7 -60.6(3) . . . . ?
C5 C9 C10 C8 59.6(3) . . . . ?
C14 C15 C16 C17 -0.5(5) . . . . ?
C7 C1 C2 C3 -58.6(3) . . . . ?
C7 C1 C6 C5 59.8(3) . . . . ?

loop_
_exptl_oxdiff_crystal_face_indexfrac_h
_exptl_oxdiff_crystal_face_indexfrac_k
_exptl_oxdiff_crystal_face_indexfrac_l
_exptl_oxdiff_crystal_face_x
_exptl_oxdiff_crystal_face_y
_exptl_oxdiff_crystal_face_z
0.0447 5.3846 -5.9831 0.0221 0.9669 0.2541
-0.0447 -5.3846 5.9831 -0.0221 -0.9669 -0.2541
0.1736 -2.2978 -8.5445 0.0186 0.6143 -0.7889
-0.1465 -0.8071 8.9477 -0.0236 -0.8899 0.4556
-0.1400 6.4956 3.9467 -0.0015 0.1334 0.9911
0.1231 6.0110 4.9101 0.0391 -0.0022 0.9992
0.0495 -6.0019 -4.9893 -0.0116 0.0045 -0.9999
-6.1364 0.8111 3.7530 -0.9737 -0.0798 0.2135
6.2319 -0.1643 -3.2660 0.9910 0.0807 -0.1070
4.9805 -3.3432 -5.2669 0.7815 0.0665 -0.6203
2.6066 5.6111 3.3320 0.4329 0.0301 0.9009
